data_2014423
loop_
_publ_author_name
'Yu-Ling Wang'
'Rong Cao'
'Wen-Hua Bi'

_publ_section_title
;<i>trans</i>-Diaquabis(5-carboxy-1<i>H</i>-imidazole-4-carboxylato-\k^2^<i>N</i>^3^,<i>O</i>^4^)cobalt(II)
 4,4'-bipyridine solvate
;
_journal_issue 12
_journal_name_full 'Acta Crystallographica Section C'
_journal_page_first m609
_journal_page_last m611
_journal_paper_doi 10.1107/S0108270104024783
_journal_volume 60
_journal_year 2004
_chemical_formula_iupac '[Co (C5 H3 N2 O4)2 (H2 O)2], C10 H8 N2'
_chemical_formula_moiety 'C10 H10 Co N4 O10, C10 H8 N2'
_chemical_formula_sum 'C20 H18 Co N6 O10'
_chemical_formula_weight 561.33
_chemical_name_systematic
;trans-Diaquabis(5-carboxy-1H-imidazole-4-carboxylato-\k^2^N^3^,O^4^)cobalt(II)
4,4'-bipyridine
 solvate
;
_space_group_IT_number 2
_symmetry_cell_setting triclinic
_symmetry_space_group_name_Hall '-P 1'
_symmetry_space_group_name_H-M 'P -1'
_atom_sites_solution_hydrogens geom
_atom_sites_solution_primary direct
_atom_sites_solution_secondary difmap
_audit_creation_method SHELXL-97
_cell_angle_alpha 86.009(9)
_cell_angle_beta 86.729(8)
_cell_angle_gamma 72.526(8)
_cell_formula_units_Z 1
_cell_length_a 4.971(2)
_cell_length_b 6.558(3)
_cell_length_c 17.274(8)
_cell_measurement_reflns_used 1479
_cell_measurement_temperature 293(2)
_cell_measurement_theta_max 27.4835
_cell_measurement_theta_min 3.2594
_cell_volume 535.5(4)
_computing_cell_refinement 'SAINT (Siemens, 1996)'
_computing_data_collection 'SMART (Siemens, 1996)'
_computing_data_reduction SAINT
_computing_molecular_graphics SHELXTL
_computing_publication_material SHELXTL
_computing_structure_refinement SHELXTL
_computing_structure_solution 'SHELXTL (Sheldrick, 1997)'
_diffrn_ambient_temperature 293(2)
_diffrn_measured_fraction_theta_full 0.981
_diffrn_measured_fraction_theta_max 0.981
_diffrn_measurement_device_type 'Siemens SMART CCD area-detector'
_diffrn_measurement_method '\f  and  \w scans'
_diffrn_radiation_monochromator graphite
_diffrn_radiation_source 'fine-focus sealed tube'
_diffrn_radiation_type MoK\a
_diffrn_radiation_wavelength 0.71073
_diffrn_reflns_av_R_equivalents 0.0216
_diffrn_reflns_av_sigmaI/netI 0.0368
_diffrn_reflns_limit_h_max 6
_diffrn_reflns_limit_h_min -6
_diffrn_reflns_limit_k_max 8
_diffrn_reflns_limit_k_min -6
_diffrn_reflns_limit_l_max 22
_diffrn_reflns_limit_l_min -21
_diffrn_reflns_number 4137
_diffrn_reflns_theta_full 27.48
_diffrn_reflns_theta_max 27.48
_diffrn_reflns_theta_min 3.26
_diffrn_standards_decay_% 0
_diffrn_standards_interval_count none
_diffrn_standards_interval_time none
_diffrn_standards_number 0
_exptl_absorpt_coefficient_mu 0.877
_exptl_absorpt_correction_T_max 0.966
_exptl_absorpt_correction_T_min 0.816
_exptl_absorpt_correction_type multi-scan
_exptl_absorpt_process_details '(SADABS; Sheldrick, 1996)'
_exptl_crystal_colour Red
_exptl_crystal_density_diffrn 1.741
_exptl_crystal_density_method 'not measured'
_exptl_crystal_description Prism
_exptl_crystal_F_000 287
_exptl_crystal_size_max 0.48
_exptl_crystal_size_mid 0.20
_exptl_crystal_size_min 0.04
_refine_diff_density_max 0.420
_refine_diff_density_min -0.468
_refine_ls_extinction_method none
_refine_ls_goodness_of_fit_ref 1.011
_refine_ls_hydrogen_treatment constr
_refine_ls_matrix_type full
_refine_ls_number_parameters 176
_refine_ls_number_reflns 2417
_refine_ls_number_restraints 2
_refine_ls_restrained_S_all 1.011
_refine_ls_R_factor_all 0.0357
_refine_ls_R_factor_gt 0.0342
_refine_ls_shift/su_max 0.000
_refine_ls_shift/su_mean 0.000
_refine_ls_structure_factor_coef Fsqd
_refine_ls_weighting_details 'calc w=1/[\s^2^(Fo^2^)+(0.0304P)^2^+0.7039P] where P=(Fo^2^+2Fc^2^)/3'
_refine_ls_weighting_scheme calc
_refine_ls_wR_factor_gt 0.0851
_refine_ls_wR_factor_ref 0.0864
_reflns_number_gt 2299
_reflns_number_total 2417
_reflns_threshold_expression 'I > 2\s(I)'
_cod_data_source_file av1204.cif
_cod_data_source_block I
_cod_depositor_comments
;
The following automatic conversions were performed:
'_symmetry_cell_setting' value 'Triclinic' changed to 'triclinic'
according to '/home/saulius/struct/CIF-dictionaries/cif_core.dic'
dictionary named 'cif_core.dic' version 2.4.1 from 2010-06-29.

Automatic conversion script
Id: cif_fix_enum 1527 2010-12-29 10:47:43Z saulius 

The following automatic conversions were performed:

'_symmetry_cell_setting' value 'Triclinic' changed to 'triclinic'
according to /home/saulius/struct/CIF-dictionaries/cif_core.dic
dictionary named 'cif_core.dic' version 2.4.1 from
2010-06-29.

'_exptl_absorpt_correction_type' value 'Multi-scan'
changed to 'multi-scan' according to
/home/saulius/struct/CIF-dictionaries/cif_core.dic dictionary named
'cif_core.dic' version 2.4.1 from 2010-06-29.

Automatic conversion script
Id: cif_fix_values 1715 2011-07-08 13:25:40Z adriana 
;
_cod_database_code 2014423
_cod_database_fobs_code 2014423

loop_
_symmetry_equiv_pos_as_xyz
'x, y, z'
'-x, -y, -z'

loop_
_atom_site_label
_atom_site_fract_x
_atom_site_fract_y
_atom_site_fract_z
_atom_site_U_iso_or_equiv
_atom_site_adp_type
_atom_site_calc_flag
_atom_site_refinement_flags
_atom_site_occupancy
_atom_site_disorder_assembly
_atom_site_disorder_group
_atom_site_type_symbol
Co1 1.0000 0.0000 0.5000 0.01269(11) Uani d S 1 . . Co
O1 1.1678(3) 0.2574(2) 0.47074(7) 0.0144(3) Uani d . 1 . . O
O2 1.1972(3) 0.5000(2) 0.37558(8) 0.0174(3) Uani d . 1 . . O
O3 1.0052(4) 0.6103(3) 0.24106(10) 0.0317(4) Uani d . 1 . . O
H3 1.0707 0.5722 0.2840 0.048 Uiso calc R 1 . . H
O4 0.7490(4) 0.5018(3) 0.16078(9) 0.0290(4) Uani d . 1 . . O
O5 1.3627(3) -0.2120(2) 0.44900(8) 0.0154(3) Uani d D 1 . . O
H5A 1.328(5) -0.313(3) 0.4298(13) 0.023 Uiso d D 1 . . H
H5B 1.505(3) -0.257(4) 0.4745(13) 0.023 Uiso d D 1 . . H
N1 0.8467(3) 0.0931(2) 0.38764(9) 0.0125(3) Uani d . 1 . . N
N2 0.6859(3) 0.1800(3) 0.26968(9) 0.0147(3) Uani d . 1 . . N
H2 0.6005 0.1776 0.2280 0.018 Uiso calc R 1 . . H
N3 0.3902(4) 0.1334(3) 0.14451(10) 0.0197(4) Uani d . 1 . . N
C1 0.9344(4) 0.2619(3) 0.35663(10) 0.0126(3) Uani d . 1 . . C
C2 0.8345(4) 0.3175(3) 0.28306(11) 0.0144(4) Uani d . 1 . . C
C3 0.6974(4) 0.0489(3) 0.33359(11) 0.0147(4) Uani d . 1 . . C
H3A 0.6112 -0.0593 0.3391 0.018 Uiso calc R 1 . . H
C4 1.1117(4) 0.3475(3) 0.40403(10) 0.0127(3) Uani d . 1 . . C
C5 0.8589(5) 0.4827(3) 0.22293(12) 0.0223(4) Uani d . 1 . . C
C6 0.3439(4) 0.2468(3) 0.07646(12) 0.0203(4) Uani d . 1 . . C
H6 0.4170 0.3617 0.0676 0.024 Uiso calc R 1 . . H
C7 0.1920(4) 0.2010(3) 0.01843(11) 0.0185(4) Uani d . 1 . . C
H7 0.1649 0.2842 -0.0280 0.022 Uiso calc R 1 . . H
C8 0.0809(4) 0.0300(3) 0.03024(11) 0.0158(4) Uani d . 1 . . C
C9 0.1281(4) -0.0870(3) 0.10128(11) 0.0209(4) Uani d . 1 . . C
H9 0.0567 -0.2022 0.1120 0.025 Uiso calc R 1 . . H
C10 0.2822(4) -0.0302(3) 0.15569(11) 0.0211(4) Uani d . 1 . . C
H10 0.3122 -0.1104 0.2027 0.025 Uiso calc R 1 . . H

loop_
_atom_site_aniso_label
_atom_site_aniso_U_11
_atom_site_aniso_U_22
_atom_site_aniso_U_33
_atom_site_aniso_U_12
_atom_site_aniso_U_13
_atom_site_aniso_U_23
Co1 0.01383(19) 0.01535(19) 0.01107(18) -0.00713(14) -0.00499(13) 0.00070(12)
O1 0.0150(6) 0.0171(6) 0.0135(6) -0.0077(5) -0.0054(5) -0.0001(5)
O2 0.0237(7) 0.0185(7) 0.0148(7) -0.0131(6) -0.0029(5) -0.0008(5)
O3 0.0482(10) 0.0302(9) 0.0238(8) -0.0223(8) -0.0087(7) 0.0055(6)
O4 0.0362(9) 0.0320(9) 0.0194(8) -0.0114(7) -0.0075(7) 0.0053(6)
O5 0.0140(6) 0.0173(7) 0.0177(7) -0.0076(5) -0.0064(5) -0.0016(5)
N1 0.0136(7) 0.0150(7) 0.0109(7) -0.0071(6) -0.0028(6) 0.0001(6)
N2 0.0152(7) 0.0196(8) 0.0113(7) -0.0073(6) -0.0048(6) -0.0016(6)
N3 0.0174(8) 0.0272(9) 0.0152(8) -0.0063(7) -0.0057(6) -0.0036(7)
C1 0.0129(8) 0.0137(8) 0.0124(8) -0.0054(7) -0.0018(7) -0.0018(6)
C2 0.0144(8) 0.0162(9) 0.0137(9) -0.0060(7) -0.0026(7) -0.0012(7)
C3 0.0146(9) 0.0175(9) 0.0142(8) -0.0074(7) -0.0039(7) -0.0009(7)
C4 0.0109(8) 0.0142(8) 0.0140(8) -0.0046(7) -0.0014(6) -0.0030(6)
C5 0.0253(10) 0.0227(10) 0.0188(10) -0.0068(8) -0.0033(8) -0.0003(8)
C6 0.0210(10) 0.0237(10) 0.0193(10) -0.0105(8) -0.0043(8) -0.0020(8)
C7 0.0208(10) 0.0214(10) 0.0142(9) -0.0072(8) -0.0047(7) -0.0002(7)
C8 0.0138(8) 0.0218(9) 0.0121(9) -0.0048(7) -0.0023(7) -0.0032(7)
C9 0.0247(10) 0.0268(10) 0.0150(9) -0.0132(9) -0.0062(8) 0.0023(8)
C10 0.0247(10) 0.0275(11) 0.0123(9) -0.0090(8) -0.0069(8) 0.0017(7)

loop_
_atom_type_symbol
_atom_type_description
_atom_type_scat_dispersion_real
_atom_type_scat_dispersion_imag
_atom_type_scat_source
C C 0.0033 0.0016 'International Tables Vol C Tables 4.2.6.8 and 6.1.1.4'
H H 0.0000 0.0000 'International Tables Vol C Tables 4.2.6.8 and 6.1.1.4'
N N 0.0061 0.0033 'International Tables Vol C Tables 4.2.6.8 and 6.1.1.4'
O O 0.0106 0.0060 'International Tables Vol C Tables 4.2.6.8 and 6.1.1.4'
Co Co 0.3494 0.9721 'International Tables Vol C Tables 4.2.6.8 and 6.1.1.4'

loop_
_geom_angle_atom_site_label_1
_geom_angle_atom_site_label_2
_geom_angle_atom_site_label_3
_geom_angle_site_symmetry_1
_geom_angle_site_symmetry_3
_geom_angle
_geom_angle_publ_flag
O5 Co1 O5 2_756 . 180.00(7) ?
O5 Co1 N1 2_756 . 91.61(6) ?
O5 Co1 N1 . . 88.39(6) yes
O5 Co1 N1 2_756 2_756 88.39(6) ?
O5 Co1 N1 . 2_756 91.61(6) ?
N1 Co1 N1 . 2_756 180.00(3) ?
O5 Co1 O1 2_756 . 90.26(6) ?
O5 Co1 O1 . . 89.74(6) yes
N1 Co1 O1 . . 79.38(6) yes
N1 Co1 O1 2_756 . 100.62(6) ?
O5 Co1 O1 2_756 2_756 89.74(6) ?
O5 Co1 O1 . 2_756 90.26(6) ?
N1 Co1 O1 . 2_756 100.62(6) ?
N1 Co1 O1 2_756 2_756 79.38(5) ?
O1 Co1 O1 . 2_756 180.00(7) ?
C4 O1 Co1 . . 115.49(11) ?
C5 O3 H3 . . 109.5 ?
Co1 O5 H5A . . 112.5(17) ?
Co1 O5 H5B . . 118.5(18) ?
H5A O5 H5B . . 110(2) ?
C3 N1 C1 . . 105.66(15) ?
C3 N1 Co1 . . 143.83(13) ?
C1 N1 Co1 . . 110.50(11) ?
C3 N2 C2 . . 107.47(16) ?
C3 N2 H2 . . 126.3 ?
C2 N2 H2 . . 126.3 ?
C10 N3 C6 . . 117.16(17) ?
N1 C1 C2 . . 109.28(16) ?
N1 C1 C4 . . 118.40(15) ?
C2 C1 C4 . . 132.32(17) ?
N2 C2 C1 . . 106.05(16) ?
N2 C2 C5 . . 120.12(17) ?
C1 C2 C5 . . 133.83(18) ?
N1 C3 N2 . . 111.55(17) ?
N1 C3 H3A . . 124.2 ?
N2 C3 H3A . . 124.2 ?
O2 C4 O1 . . 124.90(17) ?
O2 C4 C1 . . 118.87(16) ?
O1 C4 C1 . . 116.23(16) ?
O4 C5 O3 . . 122.0(2) ?
O4 C5 C2 . . 121.9(2) ?
O3 C5 C2 . . 116.06(18) ?
N3 C6 C7 . . 123.14(19) ?
N3 C6 H6 . . 118.4 ?
C7 C6 H6 . . 118.4 ?
C6 C7 C8 . . 119.47(18) ?
C6 C7 H7 . . 120.3 ?
C8 C7 H7 . . 120.3 ?
C7 C8 C9 . . 117.25(17) ?
C7 C8 C8 . 2 122.2(2) ?
C9 C8 C8 . 2 120.5(2) ?
C10 C9 C8 . . 119.36(19) ?
C10 C9 H9 . . 120.3 ?
C8 C9 H9 . . 120.3 ?
N3 C10 C9 . . 123.61(18) ?
N3 C10 H10 . . 118.2 ?
C9 C10 H10 . . 118.2 ?

loop_
_geom_bond_atom_site_label_1
_geom_bond_atom_site_label_2
_geom_bond_site_symmetry_2
_geom_bond_distance
_geom_bond_publ_flag
Co1 O5 2_756 2.108(2) ?
Co1 O5 . 2.108(2) yes
Co1 N1 . 2.108(2) yes
Co1 N1 2_756 2.108(2) ?
Co1 O1 . 2.1160(10) yes
Co1 O1 2_756 2.1160(10) ?
O1 C4 . 1.264(2) yes
O2 C4 . 1.259(2) yes
O3 C5 . 1.325(3) yes
O3 H3 . 0.82 ?
O4 C5 . 1.214(3) yes
O5 H5A . 0.820(10) ?
O5 H5B . 0.820(10) ?
N1 C3 . 1.324(2) ?
N1 C1 . 1.372(2) ?
N2 C3 . 1.344(2) ?
N2 C2 . 1.364(2) ?
N2 H2 . 0.86 ?
N3 C10 . 1.335(3) ?
N3 C6 . 1.340(3) ?
C1 C2 . 1.376(3) ?
C1 C4 . 1.486(2) ?
C2 C5 . 1.475(3) ?
C3 H3A . 0.93 ?
C6 C7 . 1.389(3) ?
C6 H6 . 0.93 ?
C7 C8 . 1.390(3) ?
C7 H7 . 0.93 ?
C8 C9 . 1.394(3) ?
C8 C8 2 1.495(4) ?
C9 C10 . 1.382(3) ?
C9 H9 . 0.93 ?
C10 H10 . 0.93 ?

loop_
_geom_hbond_atom_site_label_D
_geom_hbond_atom_site_label_H
_geom_hbond_atom_site_label_A
_geom_hbond_site_symmetry_A
_geom_hbond_distance_DH
_geom_hbond_distance_HA
_geom_hbond_distance_DA
_geom_hbond_angle_DHA
_geom_hbond_publ_flag
O3 H3 O2 . 0.82 1.72 2.537(2) 177.8 yes
N2 H2 N3 . 0.86 1.92 2.767(2) 170.1 yes
O5 H5A O2 1_545 0.82(2) 1.88(2) 2.691(2) 169(2) yes
O5 H5B O1 2_856 0.82(2) 1.93(2) 2.711(2) 160(2) yes

loop_
_geom_torsion_atom_site_label_1
_geom_torsion_atom_site_label_2
_geom_torsion_atom_site_label_3
_geom_torsion_atom_site_label_4
_geom_torsion_site_symmetry_1
_geom_torsion_site_symmetry_4
_geom_torsion
O5 Co1 O1 C4 2_756 . -92.20(13)
O5 Co1 O1 C4 . . 87.80(13)
N1 Co1 O1 C4 . . -0.61(13)
N1 Co1 O1 C4 2_756 . 179.39(13)
O5 Co1 N1 C3 2_756 . -90.9(2)
O5 Co1 N1 C3 . . 89.1(2)
O1 Co1 N1 C3 . . 179.1(2)
O1 Co1 N1 C3 2_756 . -0.9(2)
O5 Co1 N1 C1 2_756 . 90.31(12)
O5 Co1 N1 C1 . . -89.69(12)
O1 Co1 N1 C1 . . 0.35(11)
O1 Co1 N1 C1 2_756 . -179.65(11)
C3 N1 C1 C2 . . 0.0(2)
Co1 N1 C1 C2 . . 179.26(12)
C3 N1 C1 C4 . . -179.37(16)
Co1 N1 C1 C4 . . -0.11(19)
C3 N2 C2 C1 . . 0.3(2)
C3 N2 C2 C5 . . -179.73(17)
N1 C1 C2 N2 . . -0.2(2)
C4 C1 C2 N2 . . 179.06(18)
N1 C1 C2 C5 . . 179.8(2)
C4 C1 C2 C5 . . -0.9(4)
C1 N1 C3 N2 . . 0.2(2)
Co1 N1 C3 N2 . . -178.62(15)
C2 N2 C3 N1 . . -0.3(2)
Co1 O1 C4 O2 . . -178.46(14)
Co1 O1 C4 C1 . . 0.7(2)
N1 C1 C4 O2 . . 178.82(16)
C2 C1 C4 O2 . . -0.4(3)
N1 C1 C4 O1 . . -0.4(2)
C2 C1 C4 O1 . . -179.61(19)
N2 C2 C5 O4 . . 0.2(3)
C1 C2 C5 O4 . . -179.9(2)
N2 C2 C5 O3 . . 179.53(18)
C1 C2 C5 O3 . . -0.5(3)
C10 N3 C6 C7 . . -0.2(3)
N3 C6 C7 C8 . . 0.0(3)
C6 C7 C8 C9 . . 0.4(3)
C6 C7 C8 C8 . 2 -179.0(2)
C7 C8 C9 C10 . . -0.5(3)
C8 C8 C9 C10 2 . 179.0(2)
C6 N3 C10 C9 . . 0.1(3)
C8 C9 C10 N3 . . 0.2(3)
